data_7125159
loop_
_publ_author_name
'Fuentes, M \'Angeles'
'Mart\'inez-Mart\'inez, Antonio J'
'Kennedy, Alan R.'
'Mulvey, Robert E.'

_publ_section_title
;
 Revealing the remarkable structural diversity of the alkali metal
 transfer agents of the trans-calix[2]benzene[2]pyrrolide ligand.
;
_journal_issue 82
_journal_name_full 'Chemical communications (Cambridge, England)'
_journal_page_first 12199
_journal_page_last 12201
_journal_paper_doi 10.1039/c6cc07240b
_journal_volume 52
_journal_year 2016
_chemical_formula_moiety 'C44 H60 N2 Na2 O3'
_chemical_formula_sum 'C44 H60 N2 Na2 O3'
_chemical_formula_weight 710.92
_chemical_properties_physical ', Air-sensitive,Moisture-sensitive,Oxygen-sensitive'
_space_group_crystal_system monoclinic
_space_group_IT_number 14
_space_group_name_Hall '-P 2yn'
_space_group_name_H-M_alt 'P 1 21/n 1'
_atom_sites_solution_hydrogens geom
_atom_sites_solution_primary direct
_audit_creation_method SHELXL-2014/7
_audit_update_record
;
2016-08-16 deposited with the CCDC.
2016-09-19 downloaded from the CCDC.
;
_cell_angle_alpha 90.0
_cell_angle_beta 105.5875(17)
_cell_angle_gamma 90.0
_cell_formula_units_Z 4
_cell_length_a 10.30734(17)
_cell_length_b 27.6447(4)
_cell_length_c 14.8943(3)
_cell_measurement_reflns_used 9525
_cell_measurement_temperature 170(2)
_cell_measurement_theta_max 73.0720
_cell_measurement_theta_min 6.2670
_cell_volume 4087.94(13)
_computing_cell_refinement
;
CrysAlisPro, Agilent Technologies,
Version 1.171.37.35 (release 13-08-2014 CrysAlis171 .NET)
(compiled Aug 13 2014,18:06:01)
;
_computing_data_collection
;
CrysAlisPro, Agilent Technologies,
Version 1.171.37.35 (release 13-08-2014 CrysAlis171 .NET)
(compiled Aug 13 2014,18:06:01)
;
_computing_data_reduction
;
CrysAlisPro, Agilent Technologies,
Version 1.171.37.35 (release 13-08-2014 CrysAlis171 .NET)
(compiled Aug 13 2014,18:06:01)
;
_computing_molecular_graphics 'SHELXLE (Hubschle, Sheldrick and Dittrich)'
_computing_publication_material 'CIFTAB-2014/2 (Sheldrick, 2014)'
_computing_structure_refinement 'SHELXL-2014/7 (Sheldrick, 2014)'
_computing_structure_solution 'SHELXS-2014/7 (Sheldrick, 2014)'
_diffrn_ambient_temperature 170(2)
_diffrn_measured_fraction_theta_full 0.999
_diffrn_measured_fraction_theta_max 0.980
_diffrn_measurement_device_type 'Xcalibur, Sapphire3, Gemini'
_diffrn_measurement_method 'omega scans'
_diffrn_radiation_type CuK\a
_diffrn_radiation_wavelength 1.54184
_diffrn_reflns_av_R_equivalents 0.0265
_diffrn_reflns_av_unetI/netI 0.0208
_diffrn_reflns_Laue_measured_fraction_full 0.999
_diffrn_reflns_Laue_measured_fraction_max 0.980
_diffrn_reflns_limit_h_max 12
_diffrn_reflns_limit_h_min -9
_diffrn_reflns_limit_k_max 33
_diffrn_reflns_limit_k_min -33
_diffrn_reflns_limit_l_max 18
_diffrn_reflns_limit_l_min -18
_diffrn_reflns_number 28493
_diffrn_reflns_point_group_measured_fraction_full 0.999
_diffrn_reflns_point_group_measured_fraction_max 0.980
_diffrn_reflns_theta_full 67.684
_diffrn_reflns_theta_max 73.049
_diffrn_reflns_theta_min 3.471
_exptl_absorpt_coefficient_mu 0.737
_exptl_absorpt_correction_T_max 1.00000
_exptl_absorpt_correction_T_min 0.72070
_exptl_absorpt_correction_type multi-scan
_exptl_absorpt_process_details
;
CrysAlisPro, Agilent Technologies,
Version 1.171.37.35 (release 13-08-2014 CrysAlis171 .NET)
(compiled Aug 13 2014,18:06:01)
Empirical absorption correction using spherical harmonics,
 implemented in SCALE3 ABSPACK scaling algorithm.
;
_exptl_crystal_colour Colourless
_exptl_crystal_density_diffrn 1.155
_exptl_crystal_description Block
_exptl_crystal_F_000 1536
_exptl_crystal_size_max 0.6
_exptl_crystal_size_mid 0.4
_exptl_crystal_size_min 0.2
_refine_diff_density_max 0.317
_refine_diff_density_min -0.327
_refine_diff_density_rms 0.042
_refine_ls_extinction_method none
_refine_ls_goodness_of_fit_ref 1.045
_refine_ls_hydrogen_treatment constr
_refine_ls_matrix_type full
_refine_ls_number_parameters 492
_refine_ls_number_reflns 8022
_refine_ls_number_restraints 98
_refine_ls_restrained_S_all 1.061
_refine_ls_R_factor_all 0.0598
_refine_ls_R_factor_gt 0.0506
_refine_ls_shift/su_max 0.001
_refine_ls_shift/su_mean 0.000
_refine_ls_structure_factor_coef Fsqd
_refine_ls_weighting_details 'w=1/[\s^2^(Fo^2^)+(0.0750P)^2^+1.3403P] where P=(Fo^2^+2Fc^2^)/3'
_refine_ls_weighting_scheme calc
_refine_ls_wR_factor_gt 0.1360
_refine_ls_wR_factor_ref 0.1448
_reflns_Friedel_coverage 0.000
_reflns_number_gt 6689
_reflns_number_total 8022
_reflns_threshold_expression 'I > 2\s(I)'
_cod_data_source_file c6cc07240b2.cif
_cod_data_source_block maf345_170k
_cod_original_cell_volume 4087.94(12)
_cod_original_sg_symbol_H-M 'P 21/n'
_cod_database_code 7125159
_shelx_shelxl_version_number 2014/7
_shelx_space_group_comment
;
The symmetry employed for this shelxl refinement is uniquely defined
by the following loop, which should always be used as a source of
symmetry information in preference to the above space-group names.
They are only intended as comments.
;

loop_
_space_group_symop_operation_xyz
'x, y, z'
'-x+1/2, y+1/2, -z+1/2'
'-x, -y, -z'
'x-1/2, -y-1/2, z-1/2'

loop_
_atom_site_label
_atom_site_type_symbol
_atom_site_fract_x
_atom_site_fract_y
_atom_site_fract_z
_atom_site_U_iso_or_equiv
_atom_site_adp_type
_atom_site_occupancy
_atom_site_site_symmetry_order
_atom_site_calc_flag
_atom_site_refinement_flags_posn
_atom_site_refinement_flags_adp
_atom_site_refinement_flags_occupancy
_atom_site_disorder_assembly
_atom_site_disorder_group
Na1 Na 0.18374(6) 0.13586(2) 0.63127(4) 0.04031(17) Uani 1 1 d . . . . .
Na2 Na 0.32435(7) 0.11197(3) 0.88977(5) 0.04672(19) Uani 1 1 d . . . . .
O1 O 0.08957(14) 0.13636(5) 0.47660(9) 0.0492(3) Uani 1 1 d . . . . .
O2 O 0.53139(14) 0.09001(5) 0.99372(10) 0.0549(4) Uani 1 1 d . . . . .
N1 N 0.17090(14) 0.05206(5) 0.69152(10) 0.0391(3) Uani 1 1 d . . . . .
N2 N 0.28839(13) 0.20582(5) 0.72914(10) 0.0383(3) Uani 1 1 d . . . . .
C1 C 0.10607(17) 0.04862(6) 0.76031(12) 0.0374(4) Uani 1 1 d . . . . .
C2 C 0.1871(2) 0.02645(6) 0.83838(13) 0.0457(4) Uani 1 1 d . . . . .
H2 H 0.1656 0.0204 0.8955 0.055 Uiso 1 1 calc R U . . .
C3 C 0.30849(19) 0.01452(6) 0.81641(13) 0.0452(4) Uani 1 1 d . . . . .
H3 H 0.3851 -0.0010 0.8558 0.054 Uiso 1 1 calc R U . . .
C4 C 0.29291(16) 0.02990(5) 0.72624(12) 0.0363(3) Uani 1 1 d . . . . .
C5 C 0.38238(16) 0.01987(6) 0.66176(13) 0.0389(4) Uani 1 1 d . . . . .
C6 C 0.51491(18) -0.00378(7) 0.71520(15) 0.0483(4) Uani 1 1 d . . . . .
H6A H 0.5701 -0.0104 0.6723 0.072 Uiso 1 1 calc R U . . .
H6B H 0.4958 -0.0342 0.7430 0.072 Uiso 1 1 calc R U . . .
H6C H 0.5637 0.0181 0.7646 0.072 Uiso 1 1 calc R U . . .
C7 C 0.3077(2) -0.01608(7) 0.58677(15) 0.0535(5) Uani 1 1 d . . . . .
H7A H 0.2239 -0.0013 0.5497 0.080 Uiso 1 1 calc R U . . .
H7B H 0.2866 -0.0455 0.6168 0.080 Uiso 1 1 calc R U . . .
H7C H 0.3648 -0.0243 0.5460 0.080 Uiso 1 1 calc R U . . .
C8 C 0.41460(15) 0.06731(6) 0.61917(12) 0.0367(3) Uani 1 1 d . . . . .
C9 C 0.45633(15) 0.10659(6) 0.67772(11) 0.0348(3) Uani 1 1 d . . . . .
H9 H 0.4674 0.1023 0.7426 0.042 Uiso 1 1 calc R U . . .
C10 C 0.48271(16) 0.15183(6) 0.64644(12) 0.0380(4) Uani 1 1 d . . . . .
C11 C 0.46909(19) 0.15711(7) 0.55167(14) 0.0502(5) Uani 1 1 d . . . . .
H11 H 0.4857 0.1876 0.5276 0.060 Uiso 1 1 calc R U . . .
C12 C 0.4317(2) 0.11833(8) 0.49237(14) 0.0572(5) Uani 1 1 d . . . . .
H12 H 0.4250 0.1223 0.4279 0.069 Uiso 1 1 calc R U . . .
C13 C 0.40352(19) 0.07353(7) 0.52487(13) 0.0486(4) Uani 1 1 d . . . . .
H13 H 0.3768 0.0473 0.4828 0.058 Uiso 1 1 calc R U . . .
C14 C 0.52435(17) 0.19243(6) 0.71838(14) 0.0428(4) Uani 1 1 d . . . . .
C15 C 0.66348(18) 0.17999(8) 0.78369(17) 0.0562(5) Uani 1 1 d . . . . .
H15A H 0.7286 0.1760 0.7469 0.084 Uiso 1 1 calc R U . . .
H15B H 0.6573 0.1498 0.8169 0.084 Uiso 1 1 calc R U . . .
H15C H 0.6930 0.2062 0.8288 0.084 Uiso 1 1 calc R U . . .
C16 C 0.5362(3) 0.24123(7) 0.67193(19) 0.0660(6) Uani 1 1 d . . . . .
H16A H 0.6053 0.2390 0.6380 0.099 Uiso 1 1 calc R U . . .
H16B H 0.5614 0.2664 0.7198 0.099 Uiso 1 1 calc R U . . .
H16C H 0.4495 0.2495 0.6284 0.099 Uiso 1 1 calc R U . . .
C17 C 0.42087(16) 0.19799(5) 0.77407(12) 0.0360(3) Uani 1 1 d . . . . .
C18 C 0.44357(17) 0.20266(6) 0.86928(13) 0.0406(4) Uani 1 1 d . . . . .
H18 H 0.5266 0.1981 0.9153 0.049 Uiso 1 1 calc R U . . .
C19 C 0.31808(17) 0.21557(6) 0.88457(12) 0.0397(4) Uani 1 1 d . . . . .
H19 H 0.2999 0.2216 0.9428 0.048 Uiso 1 1 calc R U . . .
C20 C 0.22758(16) 0.21760(5) 0.79732(12) 0.0341(3) Uani 1 1 d . . . . .
C21 C 0.08249(17) 0.23510(6) 0.76991(13) 0.0405(4) Uani 1 1 d . . . . .
C22 C 0.0779(2) 0.28303(7) 0.71664(19) 0.0650(6) Uani 1 1 d . . . . .
H22A H 0.1063 0.2774 0.6598 0.098 Uiso 1 1 calc R U . . .
H22B H 0.1386 0.3065 0.7562 0.098 Uiso 1 1 calc R U . . .
H22C H -0.0143 0.2958 0.7000 0.098 Uiso 1 1 calc R U . . .
C23 C 0.0310(2) 0.24458(8) 0.85578(16) 0.0546(5) Uani 1 1 d . . . . .
H23A H -0.0618 0.2566 0.8358 0.082 Uiso 1 1 calc R U . . .
H23B H 0.0884 0.2688 0.8956 0.082 Uiso 1 1 calc R U . . .
H23C H 0.0335 0.2144 0.8908 0.082 Uiso 1 1 calc R U . . .
C24 C -0.00649(15) 0.19648(6) 0.71033(12) 0.0364(3) Uani 1 1 d . . . . .
C25 C 0.00298(15) 0.14953(6) 0.74421(11) 0.0333(3) Uani 1 1 d . . . . .
H25 H 0.0619 0.1434 0.8041 0.040 Uiso 1 1 calc R U . . .
C26 C -0.06912(15) 0.11097(6) 0.69519(12) 0.0378(4) Uani 1 1 d . . . . .
C27 C -0.15887(18) 0.12114(8) 0.60915(13) 0.0506(5) Uani 1 1 d . . . . .
H27 H -0.2117 0.0959 0.5741 0.061 Uiso 1 1 calc R U . . .
C28 C -0.1713(2) 0.16768(9) 0.57462(14) 0.0573(5) Uani 1 1 d . . . . .
H28 H -0.2329 0.1741 0.5159 0.069 Uiso 1 1 calc R U . . .
C29 C -0.09588(19) 0.20500(8) 0.62374(13) 0.0489(4) Uani 1 1 d . . . . .
H29 H -0.1051 0.2367 0.5983 0.059 Uiso 1 1 calc R U . . .
C30 C -0.04306(17) 0.06078(6) 0.73868(13) 0.0417(4) Uani 1 1 d . . . . .
C31 C -0.0916(2) 0.05999(7) 0.82778(15) 0.0521(5) Uani 1 1 d . . . . .
H31A H -0.1875 0.0684 0.8122 0.078 Uiso 1 1 calc R U . . .
H31B H -0.0399 0.0835 0.8725 0.078 Uiso 1 1 calc R U . . .
H31C H -0.0785 0.0276 0.8553 0.078 Uiso 1 1 calc R U . . .
C32 C -0.1205(2) 0.02150(8) 0.67226(17) 0.0594(6) Uani 1 1 d . . . . .
H32A H -0.0917 0.0216 0.6147 0.089 Uiso 1 1 calc R U . . .
H32B H -0.2173 0.0281 0.6576 0.089 Uiso 1 1 calc R U . . .
H32C H -0.1017 -0.0102 0.7023 0.089 Uiso 1 1 calc R U . . .
C33 C 0.0306(3) 0.09412(8) 0.42827(16) 0.0698(6) Uani 1 1 d D . . . .
H33A H 0.0020 0.0712 0.4703 0.084 Uiso 1 1 calc R U . A 1
H33B H 0.0932 0.0776 0.3983 0.084 Uiso 1 1 calc R U . A 1
C34 C -0.0918(5) 0.11551(19) 0.3551(3) 0.0686(12) Uani 0.574(6) 1 d D . P B 1
H34A H -0.1155 0.0951 0.2984 0.082 Uiso 0.574(6) 1 calc R U P B 1
H34B H -0.1709 0.1175 0.3807 0.082 Uiso 0.574(6) 1 calc R U P B 1
C35 C -0.0517(3) 0.16251(10) 0.33398(19) 0.0844(8) Uani 1 1 d D . . . .
H35A H -0.1275 0.1856 0.3252 0.101 Uiso 1 1 calc R U . B 1
H35B H -0.0214 0.1618 0.2763 0.101 Uiso 1 1 calc R U . B 1
C36 C 0.0603(3) 0.17684(8) 0.41465(16) 0.0705(7) Uani 1 1 d . . . . .
H36A H 0.1406 0.1856 0.3937 0.085 Uiso 1 1 calc R U . . .
H36B H 0.0339 0.2051 0.4465 0.085 Uiso 1 1 calc R U . . .
C37 C 0.5815(2) 0.12049(9) 1.07343(15) 0.0642(6) Uani 1 1 d D . . . .
H37A H 0.5862 0.1025 1.1317 0.077 Uiso 1 1 calc R U . C 1
H37B H 0.5228 0.1491 1.0706 0.077 Uiso 1 1 calc R U . C 1
C38 C 0.7230(3) 0.13589(13) 1.0690(2) 0.0619(9) Uani 0.721(5) 1 d D . P D 1
H38A H 0.7193 0.1643 1.0279 0.074 Uiso 0.721(5) 1 calc R U P D 1
H38B H 0.7820 0.1433 1.1317 0.074 Uiso 0.721(5) 1 calc R U P D 1
C39 C 0.7693(3) 0.09114(10) 1.02853(19) 0.0731(7) Uani 1 1 d D . . . .
H39A H 0.8288 0.0999 0.9888 0.088 Uiso 1 1 calc R U . D 1
H39B H 0.8192 0.0694 1.0788 0.088 Uiso 1 1 calc R U . D 1
C40 C 0.6428(2) 0.06693(8) 0.97143(14) 0.0545(5) Uani 1 1 d . . . . .
H40A H 0.6357 0.0704 0.9041 0.065 Uiso 1 1 calc R U . . .
H40B H 0.6443 0.0320 0.9866 0.065 Uiso 1 1 calc R U . . .
O3 O 0.2177(18) 0.1141(4) 1.0194(11) 0.0559(18) Uani 0.513(3) 1 d D U P E 1
C41 C 0.2093(7) 0.0703(4) 1.0697(5) 0.0638(16) Uani 0.513(3) 1 d D U P E 1
H41A H 0.2939 0.0516 1.0794 0.077 Uiso 0.513(3) 1 calc R U P E 1
H41B H 0.1341 0.0500 1.0335 0.077 Uiso 0.513(3) 1 calc R U P E 1
C42 C 0.1864(6) 0.08306(16) 1.1614(3) 0.0605(9) Uani 0.513(3) 1 d D U P E 1
H42A H 0.2395 0.0619 1.2115 0.073 Uiso 0.513(3) 1 calc R U P E 1
H42B H 0.0899 0.0804 1.1593 0.073 Uiso 0.513(3) 1 calc R U P E 1
C43 C 0.2345(6) 0.13554(18) 1.1760(4) 0.0661(10) Uani 0.513(3) 1 d D U P E 1
H43A H 0.1858 0.1536 1.2142 0.079 Uiso 0.513(3) 1 calc R U P E 1
H43B H 0.3326 0.1374 1.2058 0.079 Uiso 0.513(3) 1 calc R U P E 1
C44 C 0.1999(9) 0.1542(4) 1.0770(5) 0.0578(16) Uani 0.513(3) 1 d D U P E 1
H44A H 0.1056 0.1659 1.0578 0.069 Uiso 0.513(3) 1 calc R U P E 1
H44B H 0.2602 0.1813 1.0716 0.069 Uiso 0.513(3) 1 calc R U P E 1
O3A O 0.2432(19) 0.1145(5) 1.0239(12) 0.0559(18) Uani 0.487(3) 1 d D U P E 2
C42A C 0.2637(6) 0.09551(18) 1.1776(3) 0.0605(9) Uani 0.487(3) 1 d D U P E 2
H42C H 0.3523 0.1096 1.2098 0.073 Uiso 0.487(3) 1 calc R U P E 2
H42D H 0.2385 0.0712 1.2187 0.073 Uiso 0.487(3) 1 calc R U P E 2
C43A C 0.1546(6) 0.1352(2) 1.1487(4) 0.0661(10) Uani 0.487(3) 1 d D U P E 2
H43C H 0.0645 0.1222 1.1471 0.079 Uiso 0.487(3) 1 calc R U P E 2
H43D H 0.1747 0.1628 1.1925 0.079 Uiso 0.487(3) 1 calc R U P E 2
C41A C 0.2655(7) 0.0741(4) 1.0869(5) 0.0638(16) Uani 0.487(3) 1 d D U P E 2
H41C H 0.3535 0.0586 1.0907 0.077 Uiso 0.487(3) 1 calc R U P E 2
H41D H 0.1933 0.0497 1.0667 0.077 Uiso 0.487(3) 1 calc R U P E 2
C44A C 0.1607(10) 0.1503(4) 1.0528(5) 0.0578(16) Uani 0.487(3) 1 d D U P E 2
H44C H 0.0693 0.1510 1.0092 0.069 Uiso 0.487(3) 1 calc R U P E 2
H44D H 0.2014 0.1828 1.0545 0.069 Uiso 0.487(3) 1 calc R U P E 2
C34A C -0.0452(8) 0.1072(2) 0.3311(4) 0.0686(12) Uani 0.426(6) 1 d D . P B 2
H34C H -0.1366 0.0929 0.3145 0.082 Uiso 0.426(6) 1 calc R U P B 2
H34D H 0.0032 0.0962 0.2857 0.082 Uiso 0.426(6) 1 calc R U P B 2
C38A C 0.7275(7) 0.1119(4) 1.1048(6) 0.0619(9) Uani 0.279(5) 1 d D . P D 2
H38C H 0.7756 0.1427 1.1243 0.074 Uiso 0.279(5) 1 calc R U P D 2
H38D H 0.7487 0.0895 1.1586 0.074 Uiso 0.279(5) 1 calc R U P D 2

loop_
_atom_site_aniso_label
_atom_site_aniso_U_11
_atom_site_aniso_U_22
_atom_site_aniso_U_33
_atom_site_aniso_U_23
_atom_site_aniso_U_13
_atom_site_aniso_U_12
Na1 0.0366(3) 0.0490(4) 0.0349(3) -0.0003(3) 0.0089(3) 0.0008(3)
Na2 0.0440(4) 0.0472(4) 0.0502(4) -0.0006(3) 0.0148(3) 0.0033(3)
O1 0.0590(8) 0.0462(7) 0.0385(6) -0.0004(5) 0.0061(6) 0.0069(6)
O2 0.0527(8) 0.0561(8) 0.0530(8) -0.0130(6) 0.0093(6) 0.0111(6)
N1 0.0336(7) 0.0410(7) 0.0472(8) -0.0003(6) 0.0187(6) 0.0002(6)
N2 0.0317(7) 0.0416(7) 0.0434(8) -0.0021(6) 0.0135(6) 0.0011(6)
C1 0.0395(9) 0.0293(7) 0.0496(9) -0.0061(7) 0.0227(7) -0.0053(6)
C2 0.0573(11) 0.0401(9) 0.0470(10) 0.0013(7) 0.0264(8) -0.0010(8)
C3 0.0477(10) 0.0388(9) 0.0509(10) 0.0030(7) 0.0167(8) 0.0043(7)
C4 0.0345(8) 0.0285(7) 0.0490(9) -0.0032(6) 0.0168(7) -0.0034(6)
C5 0.0324(8) 0.0363(8) 0.0516(10) -0.0085(7) 0.0175(7) -0.0016(6)
C6 0.0396(9) 0.0416(9) 0.0678(12) 0.0007(8) 0.0217(9) 0.0043(7)
C7 0.0468(10) 0.0501(11) 0.0694(13) -0.0228(9) 0.0259(9) -0.0086(8)
C8 0.0275(7) 0.0427(9) 0.0434(9) -0.0050(7) 0.0152(6) 0.0015(6)
C9 0.0297(8) 0.0405(8) 0.0376(8) -0.0007(6) 0.0151(6) 0.0001(6)
C10 0.0286(8) 0.0409(9) 0.0494(9) 0.0025(7) 0.0189(7) 0.0008(6)
C11 0.0451(10) 0.0551(11) 0.0569(11) 0.0151(9) 0.0247(9) 0.0018(8)
C12 0.0575(12) 0.0796(14) 0.0398(10) 0.0066(9) 0.0220(9) -0.0001(10)
C13 0.0452(10) 0.0616(11) 0.0430(10) -0.0112(8) 0.0189(8) -0.0030(8)
C14 0.0340(8) 0.0349(8) 0.0659(11) -0.0027(8) 0.0243(8) -0.0043(7)
C15 0.0294(9) 0.0571(11) 0.0844(15) -0.0216(10) 0.0192(9) -0.0069(8)
C16 0.0754(15) 0.0395(10) 0.1034(18) 0.0038(11) 0.0592(14) -0.0059(10)
C17 0.0294(8) 0.0278(7) 0.0528(9) -0.0022(6) 0.0147(7) -0.0032(6)
C18 0.0327(8) 0.0384(8) 0.0484(9) 0.0038(7) 0.0072(7) -0.0026(7)
C19 0.0411(9) 0.0393(9) 0.0414(9) -0.0009(7) 0.0159(7) -0.0055(7)
C20 0.0319(8) 0.0279(7) 0.0451(9) -0.0009(6) 0.0150(7) -0.0022(6)
C21 0.0338(8) 0.0337(8) 0.0572(10) 0.0027(7) 0.0177(7) 0.0044(6)
C22 0.0473(11) 0.0408(10) 0.1087(19) 0.0210(11) 0.0241(12) 0.0099(8)
C23 0.0415(10) 0.0528(11) 0.0759(14) -0.0227(10) 0.0268(9) -0.0025(8)
C24 0.0268(7) 0.0435(9) 0.0418(8) 0.0038(7) 0.0143(6) 0.0079(6)
C25 0.0242(7) 0.0413(8) 0.0350(8) -0.0019(6) 0.0093(6) 0.0017(6)
C26 0.0244(7) 0.0489(9) 0.0439(9) -0.0100(7) 0.0156(6) -0.0014(6)
C27 0.0289(8) 0.0729(13) 0.0479(10) -0.0207(9) 0.0066(7) 0.0007(8)
C28 0.0401(10) 0.0849(15) 0.0408(10) -0.0016(10) 0.0004(8) 0.0188(10)
C29 0.0398(9) 0.0617(11) 0.0462(10) 0.0111(9) 0.0134(8) 0.0181(8)
C30 0.0370(9) 0.0410(9) 0.0540(10) -0.0122(7) 0.0243(8) -0.0093(7)
C31 0.0543(11) 0.0471(10) 0.0684(13) -0.0057(9) 0.0397(10) -0.0069(8)
C32 0.0465(11) 0.0574(12) 0.0819(15) -0.0274(11) 0.0304(10) -0.0204(9)
C33 0.0915(18) 0.0544(12) 0.0561(13) -0.0102(10) 0.0070(12) -0.0026(12)
C34 0.072(3) 0.097(3) 0.037(2) -0.0064(18) 0.0151(15) -0.034(2)
C35 0.0854(19) 0.0869(19) 0.0624(15) 0.0033(13) -0.0121(13) 0.0127(15)
C36 0.0894(17) 0.0565(13) 0.0527(12) 0.0103(10) -0.0031(12) 0.0018(12)
C37 0.0634(13) 0.0764(15) 0.0495(12) -0.0182(10) 0.0096(10) 0.0134(11)
C38 0.0575(15) 0.067(2) 0.0507(18) -0.0092(14) -0.0043(14) 0.0062(15)
C39 0.0613(14) 0.0839(17) 0.0774(16) -0.0137(13) 0.0245(12) 0.0003(12)
C40 0.0606(12) 0.0596(12) 0.0449(10) -0.0053(9) 0.0167(9) 0.0135(10)
O3 0.073(5) 0.0486(8) 0.0520(14) 0.0048(8) 0.027(3) 0.0130(19)
C41 0.086(5) 0.0506(19) 0.057(3) 0.0092(18) 0.023(3) 0.017(4)
C42 0.068(2) 0.055(2) 0.0631(19) 0.0125(15) 0.026(2) 0.0088(18)
C43 0.080(3) 0.0649(17) 0.061(2) 0.0015(17) 0.032(2) 0.008(3)
C44 0.074(5) 0.047(2) 0.057(3) 0.002(3) 0.026(3) 0.011(3)
O3A 0.073(5) 0.0486(8) 0.0520(14) 0.0048(8) 0.027(3) 0.0130(19)
C42A 0.068(2) 0.055(2) 0.0631(19) 0.0125(15) 0.026(2) 0.0088(18)
C43A 0.080(3) 0.0649(17) 0.061(2) 0.0015(17) 0.032(2) 0.008(3)
C41A 0.086(5) 0.0506(19) 0.057(3) 0.0092(18) 0.023(3) 0.017(4)
C44A 0.074(5) 0.047(2) 0.057(3) 0.002(3) 0.026(3) 0.011(3)
C34A 0.072(3) 0.097(3) 0.037(2) -0.0064(18) 0.0151(15) -0.034(2)
C38A 0.0575(15) 0.067(2) 0.0507(18) -0.0092(14) -0.0043(14) 0.0062(15)

loop_
_atom_type_symbol
_atom_type_description
_atom_type_scat_dispersion_real
_atom_type_scat_dispersion_imag
_atom_type_scat_source
Na Na 0.1353 0.1239 'International Tables Vol C Tables 4.2.6.8 and 6.1.1.4'
O O 0.0492 0.0322 'International Tables Vol C Tables 4.2.6.8 and 6.1.1.4'
N N 0.0311 0.0180 'International Tables Vol C Tables 4.2.6.8 and 6.1.1.4'
C C 0.0181 0.0091 'International Tables Vol C Tables 4.2.6.8 and 6.1.1.4'
H H 0.0000 0.0000 'International Tables Vol C Tables 4.2.6.8 and 6.1.1.4'

loop_
_geom_angle_atom_site_label_1
_geom_angle_atom_site_label_2
_geom_angle_atom_site_label_3
_geom_angle
O1 Na1 N2 126.59(6)
O1 Na1 N1 108.88(5)
N2 Na1 N1 124.51(5)
O1 Na1 C9 112.33(5)
N2 Na1 C9 80.39(5)
N1 Na1 C9 77.99(5)
O1 Na1 C25 115.69(5)
N2 Na1 C25 78.48(5)
N1 Na1 C25 78.76(5)
C9 Na1 C25 131.15(5)
O1 Na1 C24 104.32(5)
N2 Na1 C24 64.43(5)
N1 Na1 C24 105.62(5)
C9 Na1 C24 139.81(5)
C25 Na1 C24 26.94(5)
O1 Na1 C10 102.93(5)
N2 Na1 C10 64.85(5)
N1 Na1 C10 104.86(5)
C9 Na1 C10 26.87(5)
C25 Na1 C10 137.90(5)
C24 Na1 C10 129.20(5)
O1 Na1 C26 98.62(5)
N2 Na1 C26 105.19(5)
N1 Na1 C26 63.37(5)
C9 Na1 C26 136.72(5)
C25 Na1 C26 26.71(4)
C24 Na1 C26 47.01(5)
C10 Na1 C26 158.01(5)
O1 Na1 C8 94.09(5)
N2 Na1 C8 106.99(5)
N1 Na1 C8 64.40(5)
C9 Na1 C8 26.68(4)
C25 Na1 C8 138.81(5)
C24 Na1 C8 161.30(5)
C10 Na1 C8 46.83(4)
C26 Na1 C8 127.61(5)
O1 Na1 Na2 169.97(4)
N2 Na1 Na2 63.43(4)
N1 Na1 Na2 61.10(4)
C9 Na1 Na2 67.52(4)
C25 Na1 Na2 63.63(4)
C24 Na1 Na2 79.24(4)
C10 Na1 Na2 81.23(4)
C26 Na1 Na2 76.80(4)
C8 Na1 Na2 82.06(4)
O2 Na2 O3A 85.2(4)
O2 Na2 O3 90.4(4)
O2 Na2 C2 105.57(6)
O3A Na2 C2 89.3(4)
O3 Na2 C2 86.2(4)
O2 Na2 C18 87.51(6)
O3A Na2 C18 109.0(4)
O3 Na2 C18 111.0(3)
C2 Na2 C18 158.55(6)
O2 Na2 C19 106.58(6)
O3A Na2 C19 89.0(3)
O3 Na2 C19 89.2(3)
C2 Na2 C19 147.54(6)
C18 Na2 C19 28.75(5)
O2 Na2 C3 87.56(5)
O3A Na2 C3 110.5(4)
O3 Na2 C3 109.0(3)
C2 Na2 C3 28.87(5)
C18 Na2 C3 139.63(6)
C19 Na2 C3 157.12(6)
O2 Na2 C1 130.13(5)
O3A Na2 C1 100.4(5)
O3 Na2 C1 95.7(4)
C2 Na2 C1 26.56(5)
C18 Na2 C1 134.18(5)
C19 Na2 C1 122.91(5)
C3 Na2 C1 43.79(5)
O2 Na2 Na1 138.13(4)
O3A Na2 Na1 136.7(4)
O3 Na2 Na1 131.5(4)
C2 Na2 Na1 80.78(4)
C18 Na2 Na1 78.21(4)
C19 Na2 Na1 78.38(4)
C3 Na2 Na1 79.13(4)
C1 Na2 Na1 56.52(3)
C33 O1 C36 109.21(16)
C33 O1 Na1 121.53(12)
C36 O1 Na1 128.64(12)
C40 O2 C37 108.74(15)
C40 O2 Na2 127.26(12)
C37 O2 Na2 117.01(12)
C1 N1 C4 105.65(14)
C1 N1 Na1 114.62(10)
C4 N1 Na1 114.72(10)
C17 N2 C20 105.72(14)
C17 N2 Na1 112.51(10)
C20 N2 Na1 114.02(10)
N1 C1 C2 110.82(15)
N1 C1 C30 119.67(15)
C2 C1 C30 128.67(16)
N1 C1 Na2 90.44(10)
C2 C1 Na2 63.31(10)
C30 C1 Na2 122.19(10)
C1 C2 C3 106.33(16)
C1 C2 Na2 90.13(11)
C3 C2 Na2 81.04(11)
C1 C2 H2 126.8
C3 C2 H2 126.8
Na2 C2 H2 97.4
C4 C3 C2 105.96(16)
C4 C3 Na2 93.48(11)
C2 C3 Na2 70.09(10)
C4 C3 H3 127.0
C2 C3 H3 127.0
Na2 C3 H3 103.4
N1 C4 C3 111.18(15)
N1 C4 C5 119.54(15)
C3 C4 C5 128.80(16)
C4 C5 C6 110.87(15)
C4 C5 C8 109.90(13)
C6 C5 C8 108.58(14)
C4 C5 C7 107.77(13)
C6 C5 C7 107.72(15)
C8 C5 C7 111.99(16)
C5 C6 H6A 109.5
C5 C6 H6B 109.5
H6A C6 H6B 109.5
C5 C6 H6C 109.5
H6A C6 H6C 109.5
H6B C6 H6C 109.5
C5 C7 H7A 109.5
C5 C7 H7B 109.5
H7A C7 H7B 109.5
C5 C7 H7C 109.5
H7A C7 H7C 109.5
H7B C7 H7C 109.5
C9 C8 C13 117.79(16)
C9 C8 C5 118.37(15)
C13 C8 C5 123.84(16)
C9 C8 Na1 66.17(9)
C13 C8 Na1 97.35(11)
C5 C8 Na1 104.20(9)
C10 C9 C8 123.41(16)
C10 C9 Na1 86.06(10)
C8 C9 Na1 87.15(10)
C10 C9 H9 118.3
C8 C9 H9 118.3
Na1 C9 H9 97.2
C9 C10 C11 117.45(17)
C9 C10 C14 117.99(15)
C11 C10 C14 124.56(16)
C9 C10 Na1 67.07(9)
C11 C10 Na1 96.63(11)
C14 C10 Na1 104.16(9)
C12 C11 C10 120.33(18)
C12 C11 H11 119.8
C10 C11 H11 119.8
C11 C12 C13 121.31(18)
C11 C12 H12 119.3
C13 C12 H12 119.3
C12 C13 C8 119.66(18)
C12 C13 H13 120.2
C8 C13 H13 120.2
C17 C14 C10 110.43(13)
C17 C14 C16 107.97(14)
C10 C14 C16 111.71(17)
C17 C14 C15 110.34(16)
C10 C14 C15 108.47(14)
C16 C14 C15 107.89(16)
C14 C15 H15A 109.5
C14 C15 H15B 109.5
H15A C15 H15B 109.5
C14 C15 H15C 109.5
H15A C15 H15C 109.5
H15B C15 H15C 109.5
C14 C16 H16A 109.5
C14 C16 H16B 109.5
H16A C16 H16B 109.5
C14 C16 H16C 109.5
H16A C16 H16C 109.5
H16B C16 H16C 109.5
N2 C17 C18 111.07(14)
N2 C17 C14 120.16(16)
C18 C17 C14 128.19(15)
C17 C18 C19 106.17(15)
C17 C18 Na2 93.95(10)
C19 C18 Na2 76.44(10)
C17 C18 H18 126.9
C19 C18 H18 126.9
Na2 C18 H18 97.9
C20 C19 C18 105.88(15)
C20 C19 Na2 94.04(10)
C18 C19 Na2 74.80(10)
C20 C19 H19 127.1
C18 C19 H19 127.1
Na2 C19 H19 99.1
N2 C20 C19 111.10(14)
N2 C20 C21 119.36(15)
C19 C20 C21 129.22(15)
C20 C21 C24 109.12(13)
C20 C21 C23 111.49(15)
C24 C21 C23 108.41(14)
C20 C21 C22 107.75(14)
C24 C21 C22 111.84(17)
C23 C21 C22 108.25(16)
C21 C22 H22A 109.5
C21 C22 H22B 109.5
H22A C22 H22B 109.5
C21 C22 H22C 109.5
H22A C22 H22C 109.5
H22B C22 H22C 109.5
C21 C23 H23A 109.5
C21 C23 H23B 109.5
H23A C23 H23B 109.5
C21 C23 H23C 109.5
H23A C23 H23C 109.5
H23B C23 H23C 109.5
C25 C24 C29 117.45(17)
C25 C24 C21 118.07(14)
C29 C24 C21 124.48(16)
C25 C24 Na1 68.65(9)
C29 C24 Na1 93.99(11)
C21 C24 Na1 105.12(9)
C24 C25 C26 123.48(15)
C24 C25 Na1 84.41(9)
C26 C25 Na1 86.01(9)
C24 C25 H25 118.3
C26 C25 H25 118.3
Na1 C25 H25 100.2
C25 C26 C27 117.25(17)
C25 C26 C30 117.83(15)
C27 C26 C30 124.92(16)
C25 C26 Na1 67.28(8)
C27 C26 Na1 94.50(11)
C30 C26 Na1 105.51(9)
C28 C27 C26 120.25(18)
C28 C27 H27 119.9
C26 C27 H27 119.9
C29 C28 C27 121.20(17)
C29 C28 H28 119.4
C27 C28 H28 119.4
C28 C29 C24 120.33(18)
C28 C29 H29 119.8
C24 C29 H29 119.8
C1 C30 C26 110.11(13)
C1 C30 C31 111.02(16)
C26 C30 C31 108.56(14)
C1 C30 C32 107.45(14)
C26 C30 C32 111.55(17)
C31 C30 C32 108.15(15)
C30 C31 H31A 109.5
C30 C31 H31B 109.5
H31A C31 H31B 109.5
C30 C31 H31C 109.5
H31A C31 H31C 109.5
H31B C31 H31C 109.5
C30 C32 H32A 109.5
C30 C32 H32B 109.5
H32A C32 H32B 109.5
C30 C32 H32C 109.5
H32A C32 H32C 109.5
H32B C32 H32C 109.5
O1 C33 C34A 109.5(3)
O1 C33 C34 101.5(2)
O1 C33 H33A 111.5
C34 C33 H33A 111.5
O1 C33 H33B 111.5
C34 C33 H33B 111.5
H33A C33 H33B 109.3
C35 C34 C33 105.9(3)
C35 C34 H34A 110.5
C33 C34 H34A 110.5
C35 C34 H34B 110.5
C33 C34 H34B 110.5
H34A C34 H34B 108.7
C34 C35 C36 105.9(3)
C36 C35 C34A 105.0(3)
C34 C35 H35A 110.6
C36 C35 H35A 110.6
C34 C35 H35B 110.6
C36 C35 H35B 110.6
H35A C35 H35B 108.7
O1 C36 C35 107.3(2)
O1 C36 H36A 110.2
C35 C36 H36A 110.2
O1 C36 H36B 110.2
C35 C36 H36B 110.2
H36A C36 H36B 108.5
O2 C37 C38A 106.2(3)
O2 C37 C38 105.20(19)
O2 C37 H37A 110.7
C38 C37 H37A 110.7
O2 C37 H37B 110.7
C38 C37 H37B 110.7
H37A C37 H37B 108.8
C39 C38 C37 101.3(2)
C39 C38 H38A 111.5
C37 C38 H38A 111.5
C39 C38 H38B 111.5
C37 C38 H38B 111.5
H38A C38 H38B 109.3
C38A C39 C40 103.0(4)
C40 C39 C38 105.7(2)
C40 C39 H39A 110.6
C38 C39 H39A 110.6
C40 C39 H39B 110.6
C38 C39 H39B 110.6
H39A C39 H39B 108.7
O2 C40 C39 107.33(16)
O2 C40 H40A 110.2
C39 C40 H40A 110.2
O2 C40 H40B 110.2
C39 C40 H40B 110.2
H40A C40 H40B 108.5
C41 O3 C44 107.6(11)
C41 O3 Na2 119.3(7)
C44 O3 Na2 129.7(9)
O3 C41 C42 108.9(9)
O3 C41 H41A 109.9
C42 C41 H41A 109.9
O3 C41 H41B 109.9
C42 C41 H41B 109.9
H41A C41 H41B 108.3
C41 C42 C43 103.3(5)
C41 C42 H42A 111.1
C43 C42 H42A 111.1
C41 C42 H42B 111.1
C43 C42 H42B 111.1
H42A C42 H42B 109.1
C44 C43 C42 101.7(5)
C44 C43 H43A 111.4
C42 C43 H43A 111.4
C44 C43 H43B 111.4
C42 C43 H43B 111.4
H43A C43 H43B 109.3
O3 C44 C43 106.4(10)
O3 C44 H44A 110.5
C43 C44 H44A 110.5
O3 C44 H44B 110.5
C43 C44 H44B 110.5
H44A C44 H44B 108.6
C41A O3A C44A 110.0(12)
C41A O3A Na2 119.8(8)
C44A O3A Na2 130.0(9)
C41A C42A C43A 102.5(5)
C41A C42A H42C 111.3
C43A C42A H42C 111.3
C41A C42A H42D 111.3
C43A C42A H42D 111.3
H42C C42A H42D 109.2
C44A C43A C42A 104.4(6)
C44A C43A H43C 110.9
C42A C43A H43C 110.9
C44A C43A H43D 110.9
C42A C43A H43D 110.9
H43C C43A H43D 108.9
O3A C41A C42A 104.2(9)
O3A C41A H41C 110.9
C42A C41A H41C 110.9
O3A C41A H41D 110.9
C42A C41A H41D 110.9
H41C C41A H41D 108.9
O3A C44A C43A 105.7(10)
O3A C44A H44C 110.6
C43A C44A H44C 110.6
O3A C44A H44D 110.6
C43A C44A H44D 110.6
H44C C44A H44D 108.7
C33 C34A C35 103.3(4)
C33 C34A H34C 111.1
C35 C34A H34C 111.1
C33 C34A H34D 111.1
C35 C34A H34D 111.1
H34C C34A H34D 109.1
C39 C38A C37 108.2(5)
C39 C38A H38C 110.1
C37 C38A H38C 110.1
C39 C38A H38D 110.1
C37 C38A H38D 110.1
H38C C38A H38D 108.4

loop_
_geom_bond_atom_site_label_1
_geom_bond_atom_site_label_2
_geom_bond_distance
Na1 O1 2.2467(14)
Na1 N2 2.4867(16)
Na1 N1 2.5006(16)
Na1 C9 2.8254(17)
Na1 C25 2.8509(16)
Na1 C24 3.0464(16)
Na1 C10 3.0607(17)
Na1 C26 3.0832(17)
Na1 C8 3.0850(17)
Na1 Na2 3.7896(10)
Na2 O2 2.3547(15)
Na2 O3A 2.365(16)
Na2 O3 2.466(15)
Na2 C2 2.756(2)
Na2 C18 2.8443(18)
Na2 C19 2.8653(18)
Na2 C3 2.8954(19)
Na2 C1 3.0848(18)
O1 C33 1.420(3)
O1 C36 1.430(2)
O2 C40 1.429(2)
O2 C37 1.434(2)
N1 C1 1.369(2)
N1 C4 1.369(2)
N2 C17 1.367(2)
N2 C20 1.368(2)
C1 C2 1.379(3)
C1 C30 1.521(2)
C2 C3 1.415(3)
C2 H2 0.9500
C3 C4 1.376(2)
C3 H3 0.9500
C4 C5 1.525(2)
C5 C6 1.531(2)
C5 C8 1.532(2)
C5 C7 1.538(2)
C6 H6A 0.9800
C6 H6B 0.9800
C6 H6C 0.9800
C7 H7A 0.9800
C7 H7B 0.9800
C7 H7C 0.9800
C8 C9 1.387(2)
C8 C13 1.389(2)
C9 C10 1.387(2)
C9 H9 0.9500
C10 C11 1.388(3)
C10 C14 1.531(2)
C11 C12 1.376(3)
C11 H11 0.9500
C12 C13 1.388(3)
C12 H12 0.9500
C13 H13 0.9500
C14 C17 1.525(2)
C14 C16 1.536(3)
C14 C15 1.540(3)
C15 H15A 0.9800
C15 H15B 0.9800
C15 H15C 0.9800
C16 H16A 0.9800
C16 H16B 0.9800
C16 H16C 0.9800
C17 C18 1.380(2)
C18 C19 1.418(2)
C18 H18 0.9500
C19 C20 1.382(2)
C19 H19 0.9500
C20 C21 1.520(2)
C21 C24 1.527(2)
C21 C23 1.533(3)
C21 C22 1.539(3)
C22 H22A 0.9800
C22 H22B 0.9800
C22 H22C 0.9800
C23 H23A 0.9800
C23 H23B 0.9800
C23 H23C 0.9800
C24 C25 1.387(2)
C24 C29 1.389(2)
C25 C26 1.389(2)
C25 H25 0.9500
C26 C27 1.393(3)
C26 C30 1.524(3)
C27 C28 1.379(3)
C27 H27 0.9500
C28 C29 1.378(3)
C28 H28 0.9500
C29 H29 0.9500
C30 C31 1.539(2)
C30 C32 1.539(2)
C31 H31A 0.9800
C31 H31B 0.9800
C31 H31C 0.9800
C32 H32A 0.9800
C32 H32B 0.9800
C32 H32C 0.9800
C33 C34A 1.493(6)
C33 C34 1.546(5)
C33 H33A 0.9900
C33 H33B 0.9900
C34 C35 1.424(5)
C34 H34A 0.9900
C34 H34B 0.9900
C35 C36 1.479(3)
C35 C34A 1.533(7)
C35 H35A 0.9900
C35 H35B 0.9900
C36 H36A 0.9900
C36 H36B 0.9900
C37 C38A 1.470(7)
C37 C38 1.537(4)
C37 H37A 0.9900
C37 H37B 0.9900
C38 C39 1.509(4)
C38 H38A 0.9900
C38 H38B 0.9900
C39 C38A 1.438(7)
C39 C40 1.508(3)
C39 H39A 0.9900
C39 H39B 0.9900
C40 H40A 0.9900
C40 H40B 0.9900
O3 C41 1.439(8)
O3 C44 1.444(9)
C41 C42 1.489(7)
C41 H41A 0.9900
C41 H41B 0.9900
C42 C43 1.530(6)
C42 H42A 0.9900
C42 H42B 0.9900
C43 C44 1.511(7)
C43 H43A 0.9900
C43 H43B 0.9900
C44 H44A 0.9900
C44 H44B 0.9900
O3A C41A 1.438(8)
O3A C44A 1.443(9)
C42A C41A 1.481(7)
C42A C43A 1.547(6)
C42A H42C 0.9900
C42A H42D 0.9900
C43A C44A 1.506(7)
C43A H43C 0.9900
C43A H43D 0.9900
C41A H41C 0.9900
C41A H41D 0.9900
C44A H44C 0.9900
C44A H44D 0.9900
C34A H34C 0.9900
C34A H34D 0.9900
C38A H38C 0.9900
C38A H38D 0.9900

loop_
_geom_torsion_atom_site_label_1
_geom_torsion_atom_site_label_2
_geom_torsion_atom_site_label_3
_geom_torsion_atom_site_label_4
_geom_torsion
C4 N1 C1 C2 2.30(18)
Na1 N1 C1 C2 -125.01(13)
C4 N1 C1 C30 -168.11(14)
Na1 N1 C1 C30 64.58(16)
C4 N1 C1 Na2 63.77(11)
Na1 N1 C1 Na2 -63.55(9)
N1 C1 C2 C3 -1.2(2)
C30 C1 C2 C3 168.12(16)
Na2 C1 C2 C3 -80.70(13)
N1 C1 C2 Na2 79.51(13)
C30 C1 C2 Na2 -111.18(16)
C1 C2 C3 C4 -0.4(2)
Na2 C2 C3 C4 -87.91(13)
C1 C2 C3 Na2 87.49(13)
C1 N1 C4 C3 -2.59(19)
Na1 N1 C4 C3 124.67(13)
C1 N1 C4 C5 170.09(13)
Na1 N1 C4 C5 -62.65(16)
C2 C3 C4 N1 1.9(2)
Na2 C3 C4 N1 -68.39(13)
C2 C3 C4 C5 -169.93(16)
Na2 C3 C4 C5 119.79(16)
N1 C4 C5 C6 178.51(14)
C3 C4 C5 C6 -10.3(2)
N1 C4 C5 C8 58.46(19)
C3 C4 C5 C8 -130.31(18)
N1 C4 C5 C7 -63.8(2)
C3 C4 C5 C7 107.4(2)
C4 C5 C8 C9 47.19(19)
C6 C5 C8 C9 -74.24(18)
C7 C5 C8 C9 166.94(15)
C4 C5 C8 C13 -132.28(17)
C6 C5 C8 C13 106.29(19)
C7 C5 C8 C13 -12.5(2)
C4 C5 C8 Na1 -23.11(15)
C6 C5 C8 Na1 -144.54(11)
C7 C5 C8 Na1 96.64(13)
C13 C8 C9 C10 2.3(2)
C5 C8 C9 C10 -177.18(14)
Na1 C8 C9 C10 -83.38(15)
C13 C8 C9 Na1 85.71(14)
C5 C8 C9 Na1 -93.79(13)
C8 C9 C10 C11 -1.5(2)
Na1 C9 C10 C11 -85.50(14)
C8 C9 C10 C14 178.33(14)
Na1 C9 C10 C14 94.36(13)
C8 C9 C10 Na1 83.97(15)
C9 C10 C11 C12 -0.5(3)
C14 C10 C11 C12 179.69(17)
Na1 C10 C11 C12 -68.03(19)
C10 C11 C12 C13 1.6(3)
C11 C12 C13 C8 -0.8(3)
C9 C8 C13 C12 -1.1(3)
C5 C8 C13 C12 178.34(17)
Na1 C8 C13 C12 65.75(19)
C9 C10 C14 C17 -54.2(2)
C11 C10 C14 C17 125.69(18)
Na1 C10 C14 C17 17.12(16)
C9 C10 C14 C16 -174.33(15)
C11 C10 C14 C16 5.5(2)
Na1 C10 C14 C16 -103.06(14)
C9 C10 C14 C15 66.88(19)
C11 C10 C14 C15 -113.3(2)
Na1 C10 C14 C15 138.16(12)
C20 N2 C17 C18 2.44(18)
Na1 N2 C17 C18 -122.61(12)
C20 N2 C17 C14 -169.59(14)
Na1 N2 C17 C14 65.36(16)
C10 C14 C17 N2 -55.6(2)
C16 C14 C17 N2 66.8(2)
C15 C14 C17 N2 -175.55(15)
C10 C14 C17 C18 133.83(17)
C16 C14 C17 C18 -103.8(2)
C15 C14 C17 C18 13.9(2)
N2 C17 C18 C19 -1.72(19)
C14 C17 C18 C19 169.51(15)
N2 C17 C18 Na2 75.30(13)
C14 C17 C18 Na2 -113.47(15)
C17 C18 C19 C20 0.30(18)
Na2 C18 C19 C20 -89.92(12)
C17 C18 C19 Na2 90.23(12)
C17 N2 C20 C19 -2.24(18)
Na1 N2 C20 C19 121.87(12)
C17 N2 C20 C21 171.97(14)
Na1 N2 C20 C21 -63.92(16)
C18 C19 C20 N2 1.22(18)
Na2 C19 C20 N2 -74.12(12)
C18 C19 C20 C21 -172.27(15)
Na2 C19 C20 C21 112.40(16)
N2 C20 C21 C24 58.12(19)
C19 C20 C21 C24 -128.86(18)
N2 C20 C21 C23 177.85(15)
C19 C20 C21 C23 -9.1(2)
N2 C20 C21 C22 -63.5(2)
C19 C20 C21 C22 109.5(2)
C20 C21 C24 C25 51.58(19)
C23 C21 C24 C25 -70.03(18)
C22 C21 C24 C25 170.69(15)
C20 C21 C24 C29 -127.81(17)
C23 C21 C24 C29 110.58(19)
C22 C21 C24 C29 -8.7(2)
C20 C21 C24 Na1 -21.96(15)
C23 C21 C24 Na1 -143.58(12)
C22 C21 C24 Na1 97.15(14)
C29 C24 C25 C26 1.7(2)
C21 C24 C25 C26 -177.70(14)
Na1 C24 C25 C26 -81.45(14)
C29 C24 C25 Na1 83.18(14)
C21 C24 C25 Na1 -96.25(13)
C24 C25 C26 C27 -2.5(2)
Na1 C25 C26 C27 -83.11(14)
C24 C25 C26 C30 176.74(14)
Na1 C25 C26 C30 96.13(13)
C24 C25 C26 Na1 80.61(14)
C25 C26 C27 C28 1.6(2)
C30 C26 C27 C28 -177.63(16)
Na1 C26 C27 C28 -65.17(18)
C26 C27 C28 C29 0.1(3)
C27 C28 C29 C24 -0.9(3)
C25 C24 C29 C28 0.0(3)
C21 C24 C29 C28 179.41(16)
Na1 C24 C29 C28 68.00(18)
N1 C1 C30 C26 -53.45(19)
C2 C1 C30 C26 138.06(18)
Na2 C1 C30 C26 58.20(17)
N1 C1 C30 C31 -173.70(14)
C2 C1 C30 C31 17.8(2)
Na2 C1 C30 C31 -62.05(17)
N1 C1 C30 C32 68.2(2)
C2 C1 C30 C32 -100.3(2)
Na2 C1 C30 C32 179.88(12)
C25 C26 C30 C1 -55.56(19)
C27 C26 C30 C1 123.62(17)
Na1 C26 C30 C1 16.58(15)
C25 C26 C30 C31 66.16(19)
C27 C26 C30 C31 -114.66(18)
Na1 C26 C30 C31 138.30(12)
C25 C26 C30 C32 -174.77(14)
C27 C26 C30 C32 4.4(2)
Na1 C26 C30 C32 -102.63(13)
C36 O1 C33 C34A -2.0(4)
Na1 O1 C33 C34A 169.7(4)
C36 O1 C33 C34 -28.8(3)
Na1 O1 C33 C34 142.9(2)
O1 C33 C34 C35 31.5(4)
C33 C34 C35 C36 -22.1(5)
C33 O1 C36 C35 16.5(3)
Na1 O1 C36 C35 -154.53(18)
C34 C35 C36 O1 4.7(4)
C34A C35 C36 O1 -23.8(4)
C40 O2 C37 C38A -5.1(5)
Na2 O2 C37 C38A -158.1(5)
C40 O2 C37 C38 28.7(3)
Na2 O2 C37 C38 -124.23(19)
O2 C37 C38 C39 -34.4(3)
C37 C38 C39 C40 27.5(3)
C37 O2 C40 C39 -10.9(2)
Na2 O2 C40 C39 138.54(16)
C38A C39 C40 O2 22.5(5)
C38 C39 C40 O2 -11.7(3)
C44 O3 C41 C42 -0.3(14)
Na2 O3 C41 C42 160.7(8)
O3 C41 C42 C43 -20.6(9)
C41 C42 C43 C44 32.3(7)
C41 O3 C44 C43 21.8(14)
Na2 O3 C44 C43 -136.7(10)
C42 C43 C44 O3 -33.6(10)
C41A C42A C43A C44A -29.5(7)
C44A O3A C41A C42A -30.7(15)
Na2 O3A C41A C42A 153.9(9)
C43A C42A C41A O3A 36.3(10)
C41A O3A C44A C43A 11.2(15)
Na2 O3A C44A C43A -174.0(12)
C42A C43A C44A O3A 11.8(11)
O1 C33 C34A C35 -12.4(6)
C36 C35 C34A C33 21.7(6)
C40 C39 C38A C37 -25.8(8)
O2 C37 C38A C39 20.1(8)
